data_4085172
loop_
_publ_author_name
'Hill, Anthony F.'
'Manzano, Richard A.'
'Sharma, Manab'
'Ward, Jas S.'

_publ_section_title
;
 Selenoxopropadienylidene (CCCSe) as a Bridging Ligand
;
_journal_issue 1
_journal_name_full Organometallics
_journal_page_first 361
_journal_paper_doi 10.1021/om5011534
_journal_volume 34
_journal_year 2015
_chemical_compound_source 'Research School of Chemistry'
_chemical_formula_moiety 'C61 H57 B1 N6 O2 P2 Ru1 W1'
_chemical_formula_sum 'C61 H57 B N6 O2 P2 Ru W'
_chemical_formula_weight 1263.84
_space_group_IT_number 14
_symmetry_cell_setting monoclinic
_symmetry_space_group_name_Hall '-P 2ybc'
_symmetry_space_group_name_H-M 'P 1 21/c 1'
_atom_sites_solution_hydrogens difmap
_atom_sites_solution_primary other
_audit_creation_date 2014-08-28
_audit_creation_method CRYSTALS_ver_14.43
_cell_angle_alpha 90
_cell_angle_beta 110.124(2)
_cell_angle_gamma 90
_cell_formula_units_Z 4
_cell_length_a 19.5256(4)
_cell_length_b 11.5909(2)
_cell_length_c 25.6190(5)
_cell_measurement_reflns_used 13007
_cell_measurement_temperature 150
_cell_measurement_theta_max 72
_cell_measurement_theta_min 4
_cell_volume 5444.10(19)
_computing_cell_refinement 'CrysAlis PRO, (Agilent Technologies, 2013)'
_computing_data_collection 'SuperNova, (Agilent Technologies, 2013)'
_computing_data_reduction 'CrysAlis PRO, (Agilent Technologies, 2013)'
_computing_molecular_graphics 'CAMERON (Watkin et al., 1996)'
_computing_publication_material 'CRYSTALS (Betteridge et al., 2003)'
_computing_structure_refinement 'CRYSTALS (Betteridge et al., 2003)'
_computing_structure_solution 'Superflip (Palatinus & Chapuis, 2007)'
_diffrn_ambient_temperature 150
_diffrn_measured_fraction_theta_full 0.997
_diffrn_measured_fraction_theta_max 0.989
_diffrn_measurement_device Area
_diffrn_measurement_device_type 'Oxford Diffraction SuperNova'
_diffrn_measurement_method \w
_diffrn_radiation_monochromator Mirror
_diffrn_radiation_type 'Cu K\a'
_diffrn_radiation_wavelength 1.54184
_diffrn_reflns_av_R_equivalents 0.042
_diffrn_reflns_limit_h_max 23
_diffrn_reflns_limit_h_min -23
_diffrn_reflns_limit_k_max 14
_diffrn_reflns_limit_k_min -11
_diffrn_reflns_limit_l_max 31
_diffrn_reflns_limit_l_min -27
_diffrn_reflns_number 34926
_diffrn_reflns_theta_full 70.065
_diffrn_reflns_theta_max 72.232
_diffrn_reflns_theta_min 3.636
_diffrn_standards_number 0
_exptl_absorpt_coefficient_mu 7.037
_exptl_absorpt_correction_T_max 0.89
_exptl_absorpt_correction_T_min 0.81
_exptl_absorpt_correction_type multi-scan
_exptl_absorpt_process_details 'CrysAlis, (Oxford Diffraction, 2002)'
_exptl_crystal_colour orange
_exptl_crystal_density_diffrn 1.542
_exptl_crystal_density_method 'not measured'
_exptl_crystal_description prism
_exptl_crystal_F_000 2536
_exptl_crystal_size_max 0.097
_exptl_crystal_size_mid 0.030
_exptl_crystal_size_min 0.016
_refine_diff_density_max 3.98
_refine_diff_density_min -2.45
_refine_ls_extinction_method None
_refine_ls_goodness_of_fit_ref 1.0861
_refine_ls_hydrogen_treatment constr
_refine_ls_matrix_type full
_refine_ls_number_parameters 667
_refine_ls_number_reflns 10628
_refine_ls_number_restraints 30
_refine_ls_R_factor_all 0.0806
_refine_ls_R_factor_gt 0.0744
_refine_ls_shift/su_max 0.0009009
_refine_ls_shift/su_mean 0.0000153
_refine_ls_structure_factor_coef Fsqd
_refine_ls_weighting_details
;
 Method, part 1, Chebychev polynomial, (Watkin, 1994, Prince, 1982) 
 [weight] = 1.0/[A~0~*T~0~(x)+A~1~*T~1~(x) ... +A~n-1~]*T~n-1~(x)] 
 where A~i~ are the Chebychev coefficients listed below and x= Fcalc/Fmax 
 Method = Robust Weighting (Prince, 1982) 
 W = [weight] * [1-(deltaF/6*sigmaF)^2^]^2^ 
 A~i~ are: 
 0.295E+04 0.354E+04 0.229E+04 945. 
;
_refine_ls_weighting_scheme calc
_refine_ls_wR_factor_all 0.1701
_refine_ls_wR_factor_gt 0.1693
_refine_ls_wR_factor_ref 0.1701
_reflns_limit_h_max 22
_reflns_limit_h_min -23
_reflns_limit_k_max 14
_reflns_limit_k_min 0
_reflns_limit_l_max 31
_reflns_limit_l_min 0
_reflns_number_gt 9485
_reflns_number_total 10641
_reflns_threshold_expression I>2.0\s(I)
_oxford_diffrn_Wilson_B_factor 1.72
_oxford_diffrn_Wilson_scale 0.40
_oxford_refine_ls_r_factor_ref 0.0806
_oxford_refine_ls_scale 1.654(8)
_oxford_reflns_number_all 10628
_oxford_reflns_threshold_expression_ref I>-10.0\s(I)
_oxford_structure_analysis_title 'C:\Users\Hill Group\Desktop\Jas At 11:44 on '
_cod_data_source_file om5011534_si_001.cif
_cod_data_source_block Compound_5
_cod_depositor_comments
;
The following automatic conversions were performed:

'_atom_sites_solution_primary' value 'Other' changed to 'other'
according to
/home/saulius/struct/COD-crude-data--automatic-downloads/rss-feeds/ACS/lib/dictionaries/cif_core.dic
dictionary named 'cif_core.dic' version 2.4.2 from 2011-04-26.

Automatic conversion script
Id: cif_fix_values 2935 2014-11-11 08:27:57Z andrius 

 Adding full bibliography for 4085171--4085172.cif.
;
_cod_original_sg_symbol_H-M 'P 21/c '
_cod_original_formula_sum 'C61 H57 B1 N6 O2 P2 Ru1 W1'
_cod_database_code 4085172

loop_
_symmetry_equiv_pos_as_xyz
x,y,z
-x,-y,-z
x,-y+1/2,z+1/2
-x,y+1/2,-z+1/2

loop_
_atom_site_label
_atom_site_type_symbol
_atom_site_fract_x
_atom_site_fract_y
_atom_site_fract_z
_atom_site_U_iso_or_equiv
_atom_site_occupancy
_atom_site_adp_type
_atom_site_refinement_flags_posn
_atom_site_refinement_flags_adp
B1 B 0.6179(7) 0.0142(11) 0.7148(5) 0.0261 1.0000 Uani . .
N11 N 0.7514(5) 0.0129(7) 0.7296(4) 0.0239 1.0000 Uani . .
N12 N 0.6920(5) -0.0440(8) 0.7343(4) 0.0272 1.0000 Uani . .
N21 N 0.6313(5) 0.0995(8) 0.6282(4) 0.0232 1.0000 Uani . .
N22 N 0.5898(5) 0.0343(8) 0.6514(4) 0.0269 1.0000 Uani . .
N31 N 0.6656(5) 0.2181(7) 0.7322(3) 0.0213 1.0000 Uani . .
N32 N 0.6228(5) 0.1337(8) 0.7436(4) 0.0234 1.0000 Uani . .
O4 O 0.8729(5) 0.2911(8) 0.7683(5) 0.0622 1.0000 Uani . .
O5 O 0.8226(7) 0.0987(9) 0.6068(6) 0.0718 1.0000 Uani . .
P1 P 0.71535(13) 0.6380(2) 0.47813(10) 0.0160 1.0000 Uani . .
P2 P 0.86065(13) 0.6474(2) 0.60204(10) 0.0172 1.0000 Uani . .
Ru1 Ru 0.73651(4) 0.67409(7) 0.57084(3) 0.0160 1.0000 Uani . .
W1 W 0.73387(3) 0.18225(4) 0.68058(2) 0.0213 1.0000 Uani . .
C1 C 0.7242(5) 0.3218(10) 0.6410(4) 0.0238 1.0000 Uani . .
C2 C 0.7237(5) 0.4195(9) 0.6131(4) 0.0199 1.0000 Uani . .
C3 C 0.7281(5) 0.5132(10) 0.5916(4) 0.0227 1.0000 Uani . .
C4 C 0.8221(6) 0.2503(9) 0.7360(5) 0.0350 1.0000 Uani . .
C5 C 0.7917(8) 0.1282(10) 0.6350(6) 0.0397 1.0000 Uani . .
C11 C 0.8097(7) -0.0502(10) 0.7557(5) 0.0325 1.0000 Uani . .
C12 C 0.7892(7) -0.1498(11) 0.7770(5) 0.0380 1.0000 Uani . .
C13 C 0.7145(7) -0.1441(9) 0.7628(4) 0.0316 1.0000 Uani . .
C14 C 0.8850(7) -0.0155(13) 0.7595(7) 0.0530 1.0000 Uani . .
C15 C 0.6652(8) -0.2259(11) 0.7741(6) 0.0434 1.0000 Uani . .
C21 C 0.5892(7) 0.1141(10) 0.5741(4) 0.0283 1.0000 Uani . .
C22 C 0.5228(7) 0.0597(11) 0.5636(5) 0.0360 1.0000 Uani . .
C23 C 0.5243(7) 0.0131(11) 0.6126(5) 0.0330 1.0000 Uani . .
C24 C 0.6165(9) 0.1804(13) 0.5347(5) 0.0523 1.0000 Uani . .
C25 C 0.4663(7) -0.0550(13) 0.6254(6) 0.0483 1.0000 Uani . .
C31 C 0.6584(6) 0.3112(11) 0.7608(4) 0.0290 1.0000 Uani . .
C32 C 0.6122(7) 0.2862(10) 0.7906(5) 0.0365 1.0000 Uani . .
C33 C 0.5911(7) 0.1712(11) 0.7789(5) 0.0321 1.0000 Uani . .
C34 C 0.6961(8) 0.4235(11) 0.7591(5) 0.0394 1.0000 Uani . .
C35 C 0.5432(8) 0.1012(13) 0.8007(6) 0.0468 1.0000 Uani . .
C41 C 0.7047(6) 0.8652(9) 0.5704(5) 0.0296 1.0000 Uani . U
C42 C 0.7460(7) 0.8292(10) 0.6251(5) 0.0304 1.0000 Uani . U
C43 C 0.7079(6) 0.7408(10) 0.6423(5) 0.0302 1.0000 Uani . U
C44 C 0.6416(6) 0.7152(11) 0.5961(5) 0.0345 1.0000 Uani . U
C45 C 0.6404(6) 0.7952(10) 0.5538(5) 0.0317 1.0000 Uani . U
C51 C 0.6166(5) 0.6357(9) 0.4380(4) 0.0213 1.0000 Uani . .
C52 C 0.5825(6) 0.6943(9) 0.3883(4) 0.0252 1.0000 Uani . .
C53 C 0.5078(6) 0.6830(11) 0.3611(5) 0.0326 1.0000 Uani . .
C54 C 0.4674(6) 0.6148(12) 0.3828(5) 0.0384 1.0000 Uani . .
C55 C 0.5006(7) 0.5558(13) 0.4312(5) 0.0422 1.0000 Uani . .
C56 C 0.5750(6) 0.5647(11) 0.4592(5) 0.0343 1.0000 Uani . .
C61 C 0.7493(6) 0.7545(9) 0.4446(4) 0.0202 1.0000 Uani . .
C62 C 0.8130(5) 0.7426(10) 0.4305(4) 0.0224 1.0000 Uani . .
C63 C 0.8397(6) 0.8347(10) 0.4094(4) 0.0295 1.0000 Uani . .
C64 C 0.8065(7) 0.9407(11) 0.4031(5) 0.0350 1.0000 Uani . .
C65 C 0.7447(7) 0.9542(10) 0.4175(5) 0.0303 1.0000 Uani . .
C66 C 0.7166(6) 0.8623(10) 0.4381(4) 0.0261 1.0000 Uani . .
C71 C 0.7400(5) 0.5039(9) 0.4497(4) 0.0179 1.0000 Uani . .
C72 C 0.7407(6) 0.4974(9) 0.3957(4) 0.0222 1.0000 Uani . .
C73 C 0.7540(6) 0.3956(10) 0.3734(4) 0.0293 1.0000 Uani . .
C74 C 0.7656(7) 0.2952(10) 0.4055(5) 0.0312 1.0000 Uani . .
C75 C 0.7617(5) 0.3002(9) 0.4586(4) 0.0228 1.0000 Uani . .
C76 C 0.7510(5) 0.4040(9) 0.4814(4) 0.0226 1.0000 Uani . .
C81 C 0.8982(5) 0.6449(9) 0.6786(4) 0.0212 1.0000 Uani . .
C82 C 0.8656(6) 0.5741(10) 0.7084(4) 0.0291 1.0000 Uani . .
C83 C 0.8942(7) 0.5659(12) 0.7653(5) 0.0367 1.0000 Uani . .
C84 C 0.9546(7) 0.6317(13) 0.7949(5) 0.0421 1.0000 Uani . .
C85 C 0.9865(7) 0.7029(13) 0.7668(5) 0.0411 1.0000 Uani . .
C86 C 0.9591(6) 0.7096(10) 0.7095(4) 0.0283 1.0000 Uani . .
C91 C 0.9176(6) 0.7566(8) 0.5854(4) 0.0188 1.0000 Uani . .
C92 C 0.9920(6) 0.7398(10) 0.5947(5) 0.0261 1.0000 Uani . .
C93 C 1.0350(6) 0.8253(12) 0.5845(5) 0.0372 1.0000 Uani . .
C94 C 1.0049(7) 0.9331(11) 0.5642(5) 0.0349 1.0000 Uani . .
C95 C 0.9301(7) 0.9483(11) 0.5543(5) 0.0343 1.0000 Uani . .
C96 C 0.8871(7) 0.8643(10) 0.5643(4) 0.0305 1.0000 Uani . .
C101 C 0.8968(5) 0.5146(9) 0.5821(4) 0.0208 1.0000 Uani . .
C102 C 0.9016(6) 0.4100(9) 0.6112(4) 0.0238 1.0000 Uani . .
C103 C 0.9245(6) 0.3093(10) 0.5927(5) 0.0310 1.0000 Uani . .
C104 C 0.9435(6) 0.3103(11) 0.5455(5) 0.0327 1.0000 Uani . .
C105 C 0.9380(6) 0.4133(10) 0.5158(5) 0.0284 1.0000 Uani . .
C106 C 0.9156(5) 0.5145(9) 0.5342(4) 0.0216 1.0000 Uani . .
H1 H 0.5794 -0.0395 0.7255 0.0315 1.0000 Uiso R .
H121 H 0.8197 -0.2084 0.7970 0.0470 1.0000 Uiso R .
H141 H 0.9170 -0.0803 0.7716 0.0801 1.0000 Uiso R .
H142 H 0.9016 0.0467 0.7856 0.0800 1.0000 Uiso R .
H143 H 0.8842 0.0087 0.7235 0.0800 1.0000 Uiso R .
H151 H 0.6930 -0.2822 0.8008 0.0649 1.0000 Uiso R .
H152 H 0.6331 -0.1855 0.7887 0.0651 1.0000 Uiso R .
H153 H 0.6373 -0.2642 0.7403 0.0651 1.0000 Uiso R .
H221 H 0.4848 0.0556 0.5297 0.0440 1.0000 Uiso R .
H241 H 0.5782 0.1860 0.4991 0.0790 1.0000 Uiso R .
H242 H 0.6308 0.2567 0.5488 0.0790 1.0000 Uiso R .
H243 H 0.6577 0.1418 0.5303 0.0790 1.0000 Uiso R .
H251 H 0.4239 -0.0604 0.5924 0.0700 1.0000 Uiso R .
H252 H 0.4538 -0.0172 0.6542 0.0700 1.0000 Uiso R .
H253 H 0.4844 -0.1311 0.6374 0.0699 1.0000 Uiso R .
H321 H 0.5984 0.3358 0.8136 0.0440 1.0000 Uiso R .
H341 H 0.6790 0.4822 0.7778 0.0590 1.0000 Uiso R .
H342 H 0.7476 0.4142 0.7771 0.0590 1.0000 Uiso R .
H343 H 0.6864 0.4459 0.7213 0.0590 1.0000 Uiso R .
H351 H 0.5141 0.1517 0.8143 0.0709 1.0000 Uiso R .
H352 H 0.5729 0.0534 0.8305 0.0711 1.0000 Uiso R .
H353 H 0.5117 0.0538 0.7715 0.0710 1.0000 Uiso R .
H411 H 0.7163 0.9270 0.5488 0.0359 1.0000 Uiso R .
H421 H 0.7917 0.8639 0.6486 0.0380 1.0000 Uiso R .
H431 H 0.7225 0.7057 0.6793 0.0372 1.0000 Uiso R .
H441 H 0.6022 0.6628 0.5958 0.0551 1.0000 Uiso R .
H451 H 0.6009 0.8021 0.5179 0.0371 1.0000 Uiso R .
H521 H 0.6097 0.7412 0.3732 0.0300 1.0000 Uiso R .
H531 H 0.4854 0.7224 0.3281 0.0401 1.0000 Uiso R .
H541 H 0.4170 0.6089 0.3650 0.0460 1.0000 Uiso R .
H551 H 0.4728 0.5085 0.4455 0.0499 1.0000 Uiso R .
H561 H 0.5968 0.5238 0.4918 0.0410 1.0000 Uiso R .
H621 H 0.8364 0.6717 0.4353 0.0259 1.0000 Uiso R .
H631 H 0.8811 0.8250 0.3996 0.0339 1.0000 Uiso R .
H641 H 0.8255 1.0029 0.3897 0.0440 1.0000 Uiso R .
H651 H 0.7217 1.0257 0.4136 0.0350 1.0000 Uiso R .
H661 H 0.6755 0.8732 0.4481 0.0320 1.0000 Uiso R .
H721 H 0.7320 0.5637 0.3741 0.0261 1.0000 Uiso R .
H731 H 0.7555 0.3935 0.3376 0.0351 1.0000 Uiso R .
H741 H 0.7762 0.2261 0.3916 0.0369 1.0000 Uiso R .
H751 H 0.7667 0.2329 0.4793 0.0270 1.0000 Uiso R .
H761 H 0.7513 0.4067 0.5177 0.0270 1.0000 Uiso R .
H821 H 0.8239 0.5323 0.6891 0.0349 1.0000 Uiso R .
H831 H 0.8731 0.5164 0.7841 0.0461 1.0000 Uiso R .
H841 H 0.9737 0.6270 0.8334 0.0500 1.0000 Uiso R .
H851 H 1.0267 0.7476 0.7869 0.0489 1.0000 Uiso R .
H861 H 0.9814 0.7578 0.6912 0.0341 1.0000 Uiso R .
H921 H 1.0129 0.6693 0.6083 0.0309 1.0000 Uiso R .
H931 H 1.0840 0.8102 0.5908 0.0440 1.0000 Uiso R .
H941 H 1.0332 0.9918 0.5577 0.0411 1.0000 Uiso R .
H951 H 0.9088 1.0188 0.5403 0.0420 1.0000 Uiso R .
H961 H 0.8377 0.8785 0.5572 0.0349 1.0000 Uiso R .
H1021 H 0.8891 0.4080 0.6429 0.0281 1.0000 Uiso R .
H1031 H 0.9272 0.2410 0.6121 0.0372 1.0000 Uiso R .
H1041 H 0.9596 0.2435 0.5335 0.0389 1.0000 Uiso R .
H1051 H 0.9500 0.4141 0.4836 0.0340 1.0000 Uiso R .
H1061 H 0.9133 0.5827 0.5145 0.0260 1.0000 Uiso R .

loop_
_atom_site_aniso_label
_atom_site_aniso_U_11
_atom_site_aniso_U_22
_atom_site_aniso_U_33
_atom_site_aniso_U_23
_atom_site_aniso_U_13
_atom_site_aniso_U_12
B1 0.036(7) 0.019(6) 0.029(7) 0.008(5) 0.019(6) 0.001(5)
N11 0.032(5) 0.016(4) 0.024(5) 0.003(4) 0.010(4) 0.002(4)
N12 0.044(6) 0.018(4) 0.022(5) 0.007(4) 0.015(4) 0.003(4)
N21 0.021(4) 0.022(5) 0.025(5) 0.002(4) 0.006(4) -0.005(4)
N22 0.028(5) 0.026(5) 0.031(5) -0.001(4) 0.016(4) -0.014(4)
N31 0.026(5) 0.022(4) 0.016(4) 0.001(3) 0.007(4) -0.001(4)
N32 0.025(5) 0.027(5) 0.022(4) 0.003(4) 0.013(4) 0.002(4)
O4 0.030(5) 0.031(5) 0.099(9) -0.011(5) -0.011(5) 0.003(4)
O5 0.096(9) 0.036(6) 0.131(11) -0.025(6) 0.100(9) -0.014(6)
P1 0.0164(12) 0.0166(11) 0.0139(11) 0.0005(9) 0.0040(9) -0.0015(9)
P2 0.0182(12) 0.0166(12) 0.0171(12) -0.0016(9) 0.0064(10) -0.0033(9)
Ru1 0.0173(4) 0.0159(4) 0.0154(3) -0.0015(3) 0.0064(3) -0.0011(3)
W1 0.0235(2) 0.0172(2) 0.0246(2) 0.0013(2) 0.00997(19) -0.0002(2)
C1 0.018(5) 0.031(6) 0.022(5) -0.006(5) 0.007(4) -0.004(5)
C2 0.020(5) 0.022(5) 0.022(5) -0.002(4) 0.012(4) -0.002(4)
C3 0.019(5) 0.039(6) 0.013(5) -0.004(4) 0.009(4) 0.000(5)
C4 0.028(6) 0.014(5) 0.049(7) 0.002(5) -0.006(6) 0.003(5)
C5 0.053(8) 0.014(5) 0.066(9) -0.001(6) 0.039(7) -0.009(5)
C11 0.037(7) 0.025(6) 0.025(6) -0.005(5) -0.002(5) 0.012(5)
C12 0.049(8) 0.035(7) 0.018(5) 0.001(5) -0.003(5) 0.016(6)
C13 0.064(8) 0.015(5) 0.016(5) 0.001(4) 0.014(5) 0.010(5)
C14 0.033(7) 0.040(8) 0.075(11) -0.003(8) 0.005(7) 0.004(6)
C15 0.063(9) 0.034(7) 0.042(7) 0.018(6) 0.029(7) 0.009(6)
C21 0.038(6) 0.022(6) 0.019(5) -0.004(4) 0.002(5) -0.001(5)
C22 0.038(7) 0.033(7) 0.031(6) -0.005(5) 0.005(5) 0.006(5)
C23 0.032(6) 0.030(6) 0.038(7) -0.005(5) 0.012(5) -0.005(5)
C24 0.095(12) 0.036(7) 0.023(6) -0.007(6) 0.017(7) -0.026(8)
C25 0.041(8) 0.046(8) 0.065(10) -0.011(7) 0.027(7) -0.013(7)
C31 0.037(6) 0.029(6) 0.020(5) 0.000(5) 0.009(5) 0.007(5)
C32 0.051(8) 0.027(6) 0.033(6) 0.001(5) 0.016(6) 0.013(6)
C33 0.042(7) 0.029(6) 0.030(6) 0.006(5) 0.018(5) 0.011(5)
C34 0.058(9) 0.028(6) 0.030(7) -0.006(5) 0.011(6) 0.003(6)
C35 0.058(9) 0.051(9) 0.048(8) 0.007(7) 0.041(7) 0.005(7)
C41 0.039(5) 0.012(4) 0.038(5) -0.006(4) 0.015(4) 0.001(4)
C42 0.041(5) 0.022(5) 0.032(5) -0.014(4) 0.017(4) -0.005(4)
C43 0.039(5) 0.031(5) 0.028(5) -0.008(4) 0.022(4) 0.006(4)
C44 0.021(4) 0.039(5) 0.051(5) 0.007(5) 0.022(4) 0.007(4)
C45 0.027(5) 0.024(5) 0.044(5) -0.003(4) 0.012(4) 0.011(4)
C51 0.019(5) 0.026(5) 0.019(5) -0.005(4) 0.006(4) -0.006(4)
C52 0.026(5) 0.020(5) 0.028(5) 0.000(4) 0.007(4) -0.002(5)
C53 0.027(6) 0.036(6) 0.030(6) 0.002(5) 0.004(5) 0.011(5)
C54 0.016(6) 0.057(9) 0.034(7) -0.009(6) -0.001(5) -0.005(6)
C55 0.031(7) 0.061(9) 0.037(7) -0.001(6) 0.013(6) -0.022(6)
C56 0.031(6) 0.045(7) 0.024(6) 0.009(5) 0.006(5) -0.005(6)
C61 0.023(5) 0.022(5) 0.013(5) 0.002(4) 0.003(4) -0.002(4)
C62 0.019(5) 0.029(6) 0.019(5) -0.002(4) 0.005(4) 0.000(4)
C63 0.031(6) 0.035(7) 0.025(5) 0.003(5) 0.013(5) -0.010(5)
C64 0.038(7) 0.037(7) 0.028(6) 0.005(5) 0.009(5) -0.017(6)
C65 0.040(7) 0.018(5) 0.029(6) 0.002(5) 0.007(5) 0.004(5)
C66 0.022(5) 0.030(6) 0.023(5) 0.003(5) 0.004(4) -0.001(5)
C71 0.013(5) 0.019(5) 0.019(5) -0.002(4) 0.002(4) -0.001(4)
C72 0.029(6) 0.020(5) 0.016(5) 0.001(4) 0.004(4) 0.004(4)
C73 0.038(7) 0.033(6) 0.017(5) -0.003(5) 0.009(5) -0.004(5)
C74 0.047(7) 0.018(6) 0.030(6) -0.004(5) 0.016(5) -0.003(5)
C75 0.020(5) 0.022(5) 0.028(5) -0.001(4) 0.010(4) -0.006(4)
C76 0.021(5) 0.028(6) 0.019(5) 0.000(4) 0.007(4) 0.000(4)
C81 0.017(5) 0.027(6) 0.015(5) -0.004(4) 0.000(4) -0.002(4)
C82 0.029(6) 0.032(6) 0.021(5) 0.000(5) 0.002(5) -0.010(5)
C83 0.042(7) 0.042(7) 0.027(6) 0.001(5) 0.013(5) -0.010(6)
C84 0.040(7) 0.065(9) 0.018(6) 0.002(6) 0.006(5) -0.017(7)
C85 0.039(7) 0.057(9) 0.024(6) -0.006(6) 0.007(5) -0.019(6)
C86 0.025(5) 0.032(6) 0.025(5) -0.004(5) 0.006(4) -0.016(5)
C91 0.024(5) 0.015(5) 0.014(5) 0.002(4) 0.003(4) -0.002(4)
C92 0.023(5) 0.025(6) 0.031(6) 0.004(5) 0.010(5) 0.002(4)
C93 0.023(6) 0.048(8) 0.035(6) -0.011(6) 0.003(5) -0.018(6)
C94 0.044(7) 0.036(7) 0.022(6) 0.006(5) 0.008(5) -0.018(6)
C95 0.035(7) 0.031(6) 0.031(6) 0.006(5) 0.003(5) -0.010(5)
C96 0.042(7) 0.022(6) 0.024(6) -0.002(5) 0.007(5) 0.021(5)
C101 0.014(5) 0.024(5) 0.020(5) 0.000(4) 0.001(4) 0.005(4)
C102 0.025(5) 0.026(6) 0.018(5) 0.003(4) 0.004(4) 0.003(4)
C103 0.036(6) 0.021(5) 0.032(6) 0.013(5) 0.007(5) 0.009(5)
C104 0.032(6) 0.023(6) 0.043(7) -0.001(5) 0.012(5) 0.004(5)
C105 0.024(6) 0.036(6) 0.029(6) -0.001(5) 0.013(5) 0.001(5)
C106 0.022(5) 0.018(5) 0.024(5) 0.003(4) 0.006(4) -0.001(4)

loop_
_atom_type_symbol
_atom_type_scat_dispersion_real
_atom_type_scat_dispersion_imag
_atom_type_scat_Cromer_Mann_a1
_atom_type_scat_Cromer_Mann_b1
_atom_type_scat_Cromer_Mann_a2
_atom_type_scat_Cromer_Mann_b2
_atom_type_scat_Cromer_Mann_a3
_atom_type_scat_Cromer_Mann_b3
_atom_type_scat_Cromer_Mann_a4
_atom_type_scat_Cromer_Mann_b4
_atom_type_scat_Cromer_Mann_c
_atom_type_scat_source
C 0.0181 0.0091 2.3100 20.8439 1.0200 10.2075 1.5886 0.5687 0.8650 51.6512 0.2156 'International Tables Vol C 4.2.6.8 and 6.1.1.4'
H 0.0000 0.0000 0.4930 10.5109 0.3229 26.1257 0.1402 3.1424 0.0408 57.7998 0.0030 'International Tables Vol C 4.2.6.8 and 6.1.1.4'
B 0.0090 0.0039 2.0545 23.2185 1.3326 1.0210 1.0979 60.3498 0.7068 0.1403 -0.1932 'International Tables Vol C 4.2.6.8 and 6.1.1.4'
N 0.0311 0.0180 12.2126 0.0057 3.1322 9.8933 2.0125 28.9975 1.1663 0.5826 -11.5290 'International Tables Vol C 4.2.6.8 and 6.1.1.4'
O 0.0492 0.0322 3.0485 13.2771 2.2868 5.7011 1.5463 0.3239 0.8670 32.9089 0.2508 'International Tables Vol C 4.2.6.8 and 6.1.1.4'
P 0.2955 0.4335 6.4345 1.9067 4.1791 27.1570 1.7800 0.5260 1.4908 68.1645 1.1149 'International Tables Vol C 4.2.6.8 and 6.1.1.4'
Ru 0.0552 3.2960 19.2674 0.8085 12.9182 8.4347 4.8634 24.7997 1.5676 94.2928 5.3787 'International Tables Vol C 4.2.6.8 and 6.1.1.4'
W -5.4734 5.5774 29.0818 1.7203 15.4300 9.2259 14.4327 0.3217 5.1198 57.0560 9.8875 'International Tables Vol C 4.2.6.8 and 6.1.1.4'

loop_
_geom_angle_atom_site_label_1
_geom_angle_atom_site_label_2
_geom_angle_atom_site_label_3
_geom_angle
_geom_angle_publ_flag
N12 B1 N22 111.5(9) yes
N12 B1 N32 110.0(10) yes
N22 B1 N32 107.8(9) yes
N12 B1 H1 109.1 no
N22 B1 H1 109.2 no
N32 B1 H1 109.2 no
N12 N11 W1 119.2(6) yes
N12 N11 C11 107.1(9) yes
W1 N11 C11 133.6(8) yes
N11 N12 B1 119.7(8) yes
N11 N12 C13 109.3(10) yes
B1 N12 C13 130.6(10) yes
N22 N21 W1 121.2(7) yes
N22 N21 C21 105.6(9) yes
W1 N21 C21 132.1(7) yes
B1 N22 N21 119.2(9) yes
B1 N22 C23 130.7(9) yes
N21 N22 C23 109.3(9) yes
N32 N31 W1 121.7(6) yes
N32 N31 C31 105.7(8) yes
W1 N31 C31 132.5(7) yes
B1 N32 N31 118.3(8) yes
B1 N32 C33 130.0(10) yes
N31 N32 C33 111.6(9) yes
Ru1 P1 C51 111.0(3) yes
Ru1 P1 C61 112.4(3) yes
C51 P1 C61 103.0(5) yes
Ru1 P1 C71 125.4(3) yes
C51 P1 C71 97.6(4) yes
C61 P1 C71 104.4(5) yes
Ru1 P2 C81 111.0(3) yes
Ru1 P2 C91 118.6(3) yes
C81 P2 C91 102.0(5) yes
Ru1 P2 C101 118.5(3) yes
C81 P2 C101 103.5(5) yes
C91 P2 C101 101.1(5) yes
P1 Ru1 P2 97.33(9) yes
P1 Ru1 C3 96.0(3) yes
P2 Ru1 C3 87.4(3) yes
P1 Ru1 C41 102.5(3) yes
P2 Ru1 C41 112.5(3) yes
C3 Ru1 C41 150.5(4) yes
P1 Ru1 C42 137.0(3) yes
P2 Ru1 C42 92.3(3) yes
C3 Ru1 C42 126.3(4) yes
C41 Ru1 C42 36.4(4) yes
P1 Ru1 C43 154.6(3) yes
P2 Ru1 C43 107.1(3) yes
C3 Ru1 C43 92.3(4) yes
C41 Ru1 C43 61.7(4) yes
C42 Ru1 C43 37.1(4) yes
P1 Ru1 C44 117.9(3) yes
P2 Ru1 C44 144.7(3) yes
C3 Ru1 C44 88.2(4) yes
C41 Ru1 C44 62.8(4) yes
C42 Ru1 C44 63.0(5) yes
P1 Ru1 C45 94.1(3) yes
P2 Ru1 C45 148.9(3) yes
C3 Ru1 C45 120.1(4) yes
C41 Ru1 C45 36.6(4) yes
C42 Ru1 C45 60.5(4) yes
C43 Ru1 C44 38.2(4) yes
C43 Ru1 C45 61.2(4) yes
C44 Ru1 C45 37.0(4) yes
N31 W1 N21 80.7(3) yes
N31 W1 N11 80.8(3) yes
N21 W1 N11 83.9(3) yes
N31 W1 C1 101.0(4) yes
N21 W1 C1 98.3(4) yes
N11 W1 C1 177.3(4) yes
N31 W1 C4 92.9(5) yes
N21 W1 C4 172.4(5) yes
N11 W1 C4 91.1(4) yes
C1 W1 C4 86.8(4) yes
N31 W1 C5 172.4(4) yes
N21 W1 C5 94.9(5) yes
N11 W1 C5 92.5(4) yes
C1 W1 C5 85.7(5) yes
C4 W1 C5 91.0(6) yes
W1 C1 C2 174.8(8) yes
C1 C2 C3 174.1(11) yes
Ru1 C3 C2 169.4(9) yes
W1 C4 O4 179.1(10) yes
W1 C5 O5 177.1(14) yes
N11 C11 C12 110.0(11) yes
N11 C11 C14 122.7(12) yes
C12 C11 C14 127.4(11) yes
C11 C12 C13 106.2(10) yes
C11 C12 H121 127.2 no
C13 C12 H121 126.7 no
C12 C13 N12 107.4(11) yes
C12 C13 C15 129.2(11) yes
N12 C13 C15 123.4(12) yes
C11 C14 H141 109.1 no
C11 C14 H142 109.6 no
H141 C14 H142 109.6 no
C11 C14 H143 109.0 no
H141 C14 H143 109.6 no
H142 C14 H143 109.8 no
C13 C15 H151 109.5 no
C13 C15 H152 109.1 no
H151 C15 H152 109.6 no
C13 C15 H153 109.6 no
H151 C15 H153 109.5 no
H152 C15 H153 109.5 no
N21 C21 C22 109.9(10) yes
N21 C21 C24 121.3(11) yes
C22 C21 C24 128.8(11) yes
C21 C22 C23 106.3(11) yes
C21 C22 H221 127.0 no
C23 C22 H221 126.7 no
C22 C23 N22 108.8(11) yes
C22 C23 C25 129.1(12) yes
N22 C23 C25 122.0(11) yes
C21 C24 H241 109.4 no
C21 C24 H242 110.0 no
H241 C24 H242 109.0 no
C21 C24 H243 110.2 no
H241 C24 H243 109.3 no
H242 C24 H243 109.0 no
C23 C25 H251 109.2 no
C23 C25 H252 109.6 no
H251 C25 H252 109.6 no
C23 C25 H253 109.3 no
H251 C25 H253 109.4 no
H252 C25 H253 109.7 no
N31 C31 C32 109.9(11) yes
N31 C31 C34 122.4(10) yes
C32 C31 C34 127.6(11) yes
C31 C32 C33 106.2(11) yes
C31 C32 H321 127.0 no
C33 C32 H321 126.8 no
C32 C33 N32 106.5(11) yes
C32 C33 C35 128.2(11) yes
N32 C33 C35 125.3(11) yes
C31 C34 H341 109.9 no
C31 C34 H342 109.4 no
H341 C34 H342 109.2 no
C31 C34 H343 109.7 no
H341 C34 H343 109.4 no
H342 C34 H343 109.2 no
C33 C35 H351 109.3 no
C33 C35 H352 109.1 no
H351 C35 H352 109.5 no
C33 C35 H353 109.8 no
H351 C35 H353 109.3 no
H352 C35 H353 109.7 no
Ru1 C41 C42 69.6(6) yes
Ru1 C41 C45 70.3(6) yes
C42 C41 C45 105.6(10) yes
Ru1 C41 H411 126.5 no
C42 C41 H411 127.7 no
C45 C41 H411 126.6 no
Ru1 C42 C41 74.1(6) yes
Ru1 C42 C43 71.0(6) yes
C41 C42 C43 109.8(11) yes
Ru1 C42 H421 125.3 no
C41 C42 H421 125.3 no
C43 C42 H421 124.7 no
Ru1 C43 C42 71.9(6) yes
Ru1 C43 C44 70.4(6) yes
C42 C43 C44 108.0(10) yes
Ru1 C43 H431 125.4 no
C42 C43 H431 126.2 no
C44 C43 H431 125.8 no
Ru1 C44 C43 71.4(6) yes
Ru1 C44 C45 73.3(6) yes
C43 C44 C45 105.3(10) yes
Ru1 C44 H441 126.8 no
C43 C44 H441 127.6 no
C45 C44 H441 126.4 no
Ru1 C45 C41 73.1(6) yes
Ru1 C45 C44 69.7(6) yes
C41 C45 C44 111.2(11) yes
Ru1 C45 H451 124.5 no
C41 C45 H451 124.1 no
C44 C45 H451 124.7 no
P1 C51 C52 125.5(8) yes
P1 C51 C56 115.4(8) yes
C52 C51 C56 119.0(10) yes
C51 C52 C53 120.2(10) yes
C51 C52 H521 120.1 no
C53 C52 H521 119.7 no
C52 C53 C54 120.3(11) yes
C52 C53 H531 119.7 no
C54 C53 H531 120.0 no
C53 C54 C55 119.9(11) yes
C53 C54 H541 120.1 no
C55 C54 H541 120.0 no
C54 C55 C56 121.2(12) yes
C54 C55 H551 119.4 no
C56 C55 H551 119.3 no
C51 C56 C55 119.4(11) yes
C51 C56 H561 120.5 no
C55 C56 H561 120.1 no
P1 C61 C62 122.4(8) yes
P1 C61 C66 119.5(8) yes
C62 C61 C66 117.8(10) yes
C61 C62 C63 120.6(10) yes
C61 C62 H621 119.3 no
C63 C62 H621 120.1 no
C62 C63 C64 120.9(11) yes
C62 C63 H631 119.5 no
C64 C63 H631 119.6 no
C63 C64 C65 119.2(11) yes
C63 C64 H641 120.5 no
C65 C64 H641 120.3 no
C64 C65 C66 120.7(11) yes
C64 C65 H651 120.2 no
C66 C65 H651 119.1 no
C61 C66 C65 120.9(10) yes
C61 C66 H661 119.7 no
C65 C66 H661 119.5 no
P1 C71 C72 122.0(8) yes
P1 C71 C76 118.7(8) yes
C72 C71 C76 119.0(9) yes
C71 C72 C73 121.9(10) yes
C71 C72 H721 119.1 no
C73 C72 H721 119.0 no
C72 C73 C74 119.1(10) yes
C72 C73 H731 120.5 no
C74 C73 H731 120.4 no
C73 C74 C75 119.3(10) yes
C73 C74 H741 120.3 no
C75 C74 H741 120.4 no
C74 C75 C76 121.1(10) yes
C74 C75 H751 119.5 no
C76 C75 H751 119.5 no
C71 C76 C75 119.6(9) yes
C71 C76 H761 120.3 no
C75 C76 H761 120.1 no
P2 C81 C82 119.7(8) yes
P2 C81 C86 123.0(8) yes
C82 C81 C86 117.3(9) yes
C81 C82 C83 121.3(10) yes
C81 C82 H821 119.4 no
C83 C82 H821 119.3 no
C82 C83 C84 120.1(11) yes
C82 C83 H831 120.0 no
C84 C83 H831 119.9 no
C83 C84 C85 119.6(11) yes
C83 C84 H841 120.2 no
C85 C84 H841 120.2 no
C84 C85 C86 120.7(11) yes
C84 C85 H851 119.4 no
C86 C85 H851 119.9 no
C81 C86 C85 121.0(10) yes
C81 C86 H861 119.5 no
C85 C86 H861 119.5 no
P2 C91 C92 122.8(8) yes
P2 C91 C96 119.5(9) yes
C92 C91 C96 117.7(10) yes
C91 C92 C93 122.0(11) yes
C91 C92 H921 119.0 no
C93 C92 H921 119.0 no
C92 C93 C94 120.3(11) yes
C92 C93 H931 119.3 no
C94 C93 H931 120.4 no
C93 C94 C95 117.1(11) yes
C93 C94 H941 121.5 no
C95 C94 H941 121.4 no
C94 C95 C96 123.0(12) yes
C94 C95 H951 118.5 no
C96 C95 H951 118.5 no
C91 C96 C95 119.9(11) yes
C91 C96 H961 120.3 no
C95 C96 H961 119.9 no
P2 C101 C102 122.3(8) yes
P2 C101 C106 119.2(8) yes
C102 C101 C106 118.3(9) yes
C101 C102 C103 120.7(10) yes
C101 C102 H1021 119.7 no
C103 C102 H1021 119.6 no
C102 C103 C104 120.5(10) yes
C102 C103 H1031 119.8 no
C104 C103 H1031 119.7 no
C103 C104 C105 119.3(11) yes
C103 C104 H1041 120.5 no
C105 C104 H1041 120.2 no
C104 C105 C106 120.6(10) yes
C104 C105 H1051 119.6 no
C106 C105 H1051 119.8 no
C101 C106 C105 120.5(10) yes
C101 C106 H1061 119.8 no
C105 C106 H1061 119.7 no

loop_
_geom_bond_atom_site_label_1
_geom_bond_atom_site_label_2
_geom_bond_distance
_geom_bond_publ_flag
B1 N12 1.518(16) yes
B1 N22 1.543(15) yes
B1 N32 1.557(15) yes
B1 H1 1.080 no
N11 N12 1.374(13) yes
N11 W1 2.291(9) yes
N11 C11 1.326(14) yes
N12 C13 1.362(13) yes
N21 N22 1.382(12) yes
N21 W1 2.210(8) yes
N21 C21 1.356(13) yes
N22 C23 1.346(15) yes
N31 N32 1.380(12) yes
N31 W1 2.217(8) yes
N31 C31 1.339(14) yes
N32 C33 1.333(14) yes
O4 C4 1.152(14) yes
O5 C5 1.141(15) yes
P1 Ru1 2.305(2) yes
P1 C51 1.846(10) yes
P1 C61 1.841(10) yes
P1 C71 1.848(10) yes
P2 Ru1 2.297(3) yes
P2 C81 1.842(10) yes
P2 C91 1.829(10) yes
P2 C101 1.837(10) yes
Ru1 C3 1.961(12) yes
Ru1 C41 2.299(11) yes
Ru1 C42 2.241(10) yes
Ru1 C43 2.228(10) yes
Ru1 C44 2.215(11) yes
Ru1 C45 2.262(11) yes
W1 C1 1.884(12) yes
W1 C4 1.981(11) yes
W1 C5 1.985(13) yes
C1 C2 1.338(15) yes
C2 C3 1.234(15) yes
C11 C12 1.393(18) yes
C11 C14 1.494(18) yes
C12 C13 1.378(18) yes
C12 H121 0.931 no
C13 C15 1.448(17) yes
C14 H141 0.958 no
C14 H142 0.960 no
C14 H143 0.959 no
C15 H151 0.967 no
C15 H152 0.958 no
C15 H153 0.959 no
C21 C22 1.382(17) yes
C21 C24 1.506(17) yes
C22 C23 1.359(17) yes
C22 H221 0.929 no
C23 C25 1.505(17) yes
C24 H241 0.961 no
C24 H242 0.960 no
C24 H243 0.960 no
C25 H251 0.960 no
C25 H252 0.958 no
C25 H253 0.960 no
C31 C32 1.397(17) yes
C31 C34 1.504(17) yes
C32 C33 1.397(17) yes
C32 H321 0.928 no
C33 C35 1.484(17) yes
C34 H341 0.957 no
C34 H342 0.957 no
C34 H343 0.958 no
C35 H351 0.960 no
C35 H352 0.960 no
C35 H353 0.960 no
C41 C42 1.418(16) yes
C41 C45 1.431(16) yes
C41 H411 0.978 no
C42 C43 1.423(16) yes
C42 H421 0.975 no
C43 C44 1.454(17) yes
C43 H431 0.979 no
C44 C45 1.420(17) yes
C44 H441 0.978 no
C45 H451 0.979 no
C51 C52 1.393(14) yes
C51 C56 1.391(15) yes
C52 C53 1.390(15) yes
C52 H521 0.933 no
C53 C54 1.364(18) yes
C53 H531 0.927 no
C54 C55 1.368(18) yes
C54 H541 0.933 no
C55 C56 1.386(16) yes
C55 H551 0.930 no
C56 H561 0.927 no
C61 C62 1.417(14) yes
C61 C66 1.387(15) yes
C62 C63 1.378(15) yes
C62 H621 0.928 no
C63 C64 1.373(18) yes
C63 H631 0.932 no
C64 C65 1.388(17) yes
C64 H641 0.928 no
C65 C66 1.384(16) yes
C65 H651 0.931 no
C66 H661 0.929 no
C71 C72 1.391(14) yes
C71 C76 1.388(14) yes
C72 C73 1.374(15) yes
C72 H721 0.929 no
C73 C74 1.397(16) yes
C73 H731 0.929 no
C74 C75 1.390(15) yes
C74 H741 0.929 no
C75 C76 1.384(15) yes
C75 H751 0.928 no
C76 H761 0.928 no
C81 C82 1.413(15) yes
C81 C86 1.398(14) yes
C82 C83 1.373(15) yes
C82 H821 0.929 no
C83 C84 1.391(17) yes
C83 H831 0.932 no
C84 C85 1.377(17) yes
C84 H841 0.928 no
C85 C86 1.381(15) yes
C85 H851 0.934 no
C86 H861 0.930 no
C91 C92 1.403(14) yes
C91 C96 1.408(14) yes
C92 C93 1.381(16) yes
C92 H921 0.925 no
C93 C94 1.402(19) yes
C93 H931 0.931 no
C94 C95 1.406(18) yes
C94 H941 0.926 no
C95 C96 1.365(17) yes
C95 H951 0.932 no
C96 H961 0.933 no
C101 C102 1.411(15) yes
C101 C106 1.396(14) yes
C102 C103 1.391(16) yes
C102 H1021 0.926 no
C103 C104 1.380(16) yes
C103 H1031 0.928 no
C104 C105 1.400(16) yes
C104 H1041 0.928 no
C105 C106 1.390(15) yes
C105 H1051 0.931 no
C106 H1061 0.931 no

loop_
_geom_hbond_atom_site_label_D
_geom_hbond_atom_site_label_H
_geom_hbond_atom_site_label_A
_geom_hbond_angle_DHA
_geom_hbond_distance_DH
_geom_hbond_distance_HA
_geom_hbond_distance_DA
_geom_hbond_publ_flag
C24 H242 C1 130.00 0.960 2.553 3.254(17) yes
C76 H761 C3 149.00 0.928 2.430 3.261(17) yes
C82 H821 C2 164.00 0.929 2.591 3.492(17) yes
C82 H821 C3 141.00 0.929 2.565 3.336(17) yes
C86 H861 C92 130.00 0.930 2.558 3.237(17) yes
C103 H1031 O5 128.00 0.928 2.592 3.248(17) yes
